data_4337469
loop_
_publ_author_name
'Majumdar, Amit'
'Apfel, Ulf-Peter'
'Jiang, Yunbo'
'Mo\"enne-Loccoz, Pierre'
'Lippard, Stephen J.'

_publ_section_title
;
 Versatile reactivity of a solvent-coordinated diiron(II) compound:
 synthesis and dioxygen reactivity of a mixed-valent Fe(II)Fe(III)
 species.
;
_journal_issue 1
_journal_name_full 'Inorganic chemistry'
_journal_page_first 167
_journal_page_last 181
_journal_paper_doi 10.1021/ic4019585
_journal_volume 53
_journal_year 2014
_chemical_formula_moiety 'C45 H53 Fe2 N11 O2, C3 H7 N O, 2(B F4)'
_chemical_formula_sum 'C48 H60 B2 F8 Fe2 N12 O3'
_chemical_formula_weight 1138.40
_chemical_name_systematic
; 
 ? 
;
_space_group_IT_number 14
_symmetry_cell_setting monoclinic
_symmetry_space_group_name_Hall '-P 2yn'
_symmetry_space_group_name_H-M 'P 1 21/n 1'
_atom_sites_solution_hydrogens geom
_atom_sites_solution_primary direct
_atom_sites_solution_secondary difmap
_audit_creation_method SHELXL-97
_cell_angle_alpha 90.00
_cell_angle_beta 97.122(2)
_cell_angle_gamma 90.00
_cell_formula_units_Z 4
_cell_length_a 13.8788(12)
_cell_length_b 23.342(2)
_cell_length_c 15.9680(14)
_cell_measurement_reflns_used 17184
_cell_measurement_temperature 100(2)
_cell_measurement_theta_max 25.57
_cell_measurement_theta_min 2.17
_cell_volume 5133.1(8)
_computing_cell_refinement 'SAINT 7.46A (Bruker-Axs,2009)'
_computing_data_collection 'APEX2 v2009.3.0 (Bruker-Axs,2009)'
_computing_data_reduction 'SAINT 7.46A (Bruker-Axs,2009)'
_computing_molecular_graphics 'Bruker SHELXTL'
_computing_publication_material 'Bruker SHELXTL'
_computing_structure_refinement 'SHELXL-97 (Sheldrick, 2008)'
_computing_structure_solution 'SHELXS-97 (Sheldrick, 2008)'
_diffrn_ambient_temperature 100(2)
_diffrn_measured_fraction_theta_full 1.000
_diffrn_measured_fraction_theta_max 1.000
_diffrn_measurement_device_type 'CCD area detector'
_diffrn_measurement_method 'phi and omega scan'
_diffrn_radiation_monochromator graphite
_diffrn_radiation_source 'fine-focus sealed tube'
_diffrn_radiation_type MoK\a
_diffrn_radiation_wavelength 0.71073
_diffrn_reflns_av_R_equivalents 0.0469
_diffrn_reflns_av_sigmaI/netI 0.0271
_diffrn_reflns_limit_h_max 16
_diffrn_reflns_limit_h_min -16
_diffrn_reflns_limit_k_max 28
_diffrn_reflns_limit_k_min -28
_diffrn_reflns_limit_l_max 19
_diffrn_reflns_limit_l_min -19
_diffrn_reflns_number 83460
_diffrn_reflns_theta_full 25.69
_diffrn_reflns_theta_max 25.69
_diffrn_reflns_theta_min 1.55
_exptl_absorpt_coefficient_mu 0.649
_exptl_absorpt_correction_T_max 0.9745
_exptl_absorpt_correction_T_min 0.9262
_exptl_absorpt_correction_type multi-scan
_exptl_absorpt_process_details SADABS(Sheldrick,2009)
_exptl_crystal_colour colorless
_exptl_crystal_density_diffrn 1.473
_exptl_crystal_density_method 'not measured'
_exptl_crystal_description block
_exptl_crystal_F_000 2360
_exptl_crystal_size_max 0.12
_exptl_crystal_size_mid 0.06
_exptl_crystal_size_min 0.04
_refine_diff_density_max 1.232
_refine_diff_density_min -1.101
_refine_diff_density_rms 0.096
_refine_ls_extinction_method none
_refine_ls_goodness_of_fit_ref 1.051
_refine_ls_hydrogen_treatment mixed
_refine_ls_matrix_type full
_refine_ls_number_parameters 668
_refine_ls_number_reflns 9751
_refine_ls_number_restraints 46
_refine_ls_restrained_S_all 1.058
_refine_ls_R_factor_all 0.1089
_refine_ls_R_factor_gt 0.0912
_refine_ls_shift/su_max 0.000
_refine_ls_shift/su_mean 0.000
_refine_ls_structure_factor_coef Fsqd
_refine_ls_weighting_details 'calc w=1/[\s^2^(Fo^2^)+(0.0873P)^2^+23.7806P] where P=(Fo^2^+2Fc^2^)/3'
_refine_ls_weighting_scheme calc
_refine_ls_wR_factor_gt 0.2200
_refine_ls_wR_factor_ref 0.2335
_reflns_number_gt 7865
_reflns_number_total 9751
_reflns_threshold_expression >2sigma(I)
_cod_data_source_file ic4019585_si_002.cif
_cod_data_source_block 26
_cod_original_cell_volume 5133.0(8)
_cod_original_sg_symbol_H-M P21/n
_cod_database_code 4337469

loop_
_symmetry_equiv_pos_as_xyz
'x, y, z'
'-x+1/2, y+1/2, -z+1/2'
'-x, -y, -z'
'x-1/2, -y-1/2, z-1/2'

loop_
_atom_site_label
_atom_site_type_symbol
_atom_site_fract_x
_atom_site_fract_y
_atom_site_fract_z
_atom_site_U_iso_or_equiv
_atom_site_adp_type
_atom_site_occupancy
_atom_site_symmetry_multiplicity
_atom_site_calc_flag
_atom_site_refinement_flags
_atom_site_disorder_assembly
_atom_site_disorder_group
H1 H 0.918(4) 0.822(3) 0.417(4) 0.040(18) Uiso 1 1 d . . .
C1 C 0.9200(4) 0.8199(2) 0.5229(4) 0.0483(14) Uani 1 1 d D . .
C1C C 0.7699(4) 0.7052(3) 0.1665(3) 0.0465(13) Uani 1 1 d . . .
C2 C 0.9071(7) 0.8834(3) 0.5346(5) 0.080(2) Uani 1 1 d . . .
H2A H 0.9069 0.9028 0.4803 0.120 Uiso 1 1 calc R . .
H2B H 0.9607 0.8981 0.5746 0.120 Uiso 1 1 calc R . .
H2C H 0.8454 0.8904 0.5567 0.120 Uiso 1 1 calc R . .
C3 C 0.9516(4) 0.6154(2) 0.5069(3) 0.0400(12) Uani 1 1 d D . .
H3A H 1.0208 0.6063 0.5280 0.048 Uiso 0.325(6) 1 calc PR A 1
H3B H 0.8848 0.6015 0.4859 0.048 Uiso 0.675(6) 1 calc PR A 2
C4 C 0.7078(5) 0.7267(3) 0.0992(4) 0.0582(16) Uani 1 1 d . . .
H4 H 0.6781 0.7026 0.0555 0.070 Uiso 1 1 calc R . .
C4A C 0.9343(13) 0.5862(6) 0.4266(9) 0.0440(12) Uani 0.325(6) 1 d PD A 1
H4AA H 0.8642 0.5855 0.4054 0.053 Uiso 0.325(6) 1 calc PR A 1
H4AB H 0.9590 0.5464 0.4312 0.053 Uiso 0.325(6) 1 calc PR A 1
C4B C 1.0186(6) 0.5967(3) 0.4418(5) 0.0440(12) Uani 0.675(6) 1 d PD A 2
H4BA H 1.0868 0.6048 0.4646 0.053 Uiso 0.675(6) 1 calc PR A 2
H4BB H 1.0121 0.5549 0.4327 0.053 Uiso 0.675(6) 1 calc PR A 2
C5 C 0.9226(6) 0.6053(3) 0.2996(5) 0.0666(19) Uani 1 1 d . A .
H5A H 0.8778 0.5797 0.3257 0.080 Uiso 1 1 calc R . .
H5B H 0.9527 0.5828 0.2571 0.080 Uiso 1 1 calc R . .
C6 C 0.8670(4) 0.6540(2) 0.2575(3) 0.0426(12) Uani 1 1 d . A .
C7 C 0.8112(4) 0.7401(2) 0.2312(3) 0.0391(12) Uani 1 1 d . A .
C8 C 0.7938(4) 0.7983(2) 0.2300(4) 0.0462(13) Uani 1 1 d . . .
H8 H 0.8229 0.8223 0.2741 0.055 Uiso 1 1 calc R . .
C9 C 0.7335(4) 0.8205(3) 0.1636(4) 0.0558(16) Uani 1 1 d . . .
H9 H 0.7203 0.8605 0.1614 0.067 Uiso 1 1 calc R . .
C10 C 0.6913(5) 0.7848(3) 0.0988(4) 0.0653(19) Uani 1 1 d . . .
H10 H 0.6499 0.8012 0.0531 0.078 Uiso 1 1 calc R . .
C12 C 0.7865(6) 0.5992(3) 0.1312(4) 0.0685(19) Uani 1 1 d . . .
H12A H 0.7867 0.6096 0.0712 0.082 Uiso 0.472(8) 1 calc PR B 1
H12B H 0.8381 0.5704 0.1461 0.082 Uiso 0.472(8) 1 calc PR B 1
H12C H 0.7729 0.5670 0.1685 0.082 Uiso 0.528(8) 1 calc PR B 2
H12D H 0.7264 0.6063 0.0923 0.082 Uiso 0.528(8) 1 calc PR B 2
C13A C 0.6955(14) 0.5751(8) 0.1425(12) 0.086(4) Uani 0.472(8) 1 d P B 1
H13A H 0.6801 0.5441 0.1016 0.130 Uiso 0.472(8) 1 calc PR B 1
H13B H 0.6452 0.6047 0.1338 0.130 Uiso 0.472(8) 1 calc PR B 1
H13C H 0.6982 0.5598 0.1999 0.130 Uiso 0.472(8) 1 calc PR B 1
C13B C 0.8599(13) 0.5813(7) 0.0823(10) 0.086(4) Uani 0.528(8) 1 d P B 2
H13D H 0.9006 0.5521 0.1135 0.130 Uiso 0.528(8) 1 calc PR B 2
H13E H 0.9000 0.6142 0.0710 0.130 Uiso 0.528(8) 1 calc PR B 2
H13F H 0.8296 0.5651 0.0288 0.130 Uiso 0.528(8) 1 calc PR B 2
C14A C 1.1003(8) 0.6158(5) 0.3739(10) 0.0582(10) Uani 0.472(8) 1 d PD A 1
H14A H 1.1188 0.5858 0.3352 0.070 Uiso 0.472(8) 1 calc PR B 1
H14B H 1.1242 0.6051 0.4328 0.070 Uiso 0.472(8) 1 calc PR B 1
C14B C 1.0836(8) 0.6299(5) 0.3145(8) 0.0582(10) Uani 0.528(8) 1 d PD A 2
H14C H 1.1232 0.5945 0.3220 0.070 Uiso 0.528(8) 1 calc PR B 2
H14D H 1.0621 0.6351 0.2535 0.070 Uiso 0.528(8) 1 calc PR B 2
C15A C 1.1420(5) 0.6807(3) 0.3491(4) 0.0582(10) Uani 0.472(8) 1 d PD A 1
C15B C 1.1420(5) 0.6807(3) 0.3491(4) 0.0582(10) Uani 0.528(8) 1 d PD A 2
C16 C 1.1695(4) 0.7685(4) 0.3752(4) 0.0596(18) Uani 1 1 d . A .
C17 C 1.1623(5) 0.8268(4) 0.3878(5) 0.071(2) Uani 1 1 d . . .
H17 H 1.1014 0.8452 0.3894 0.085 Uiso 1 1 calc R . .
C18 C 1.2507(6) 0.8575(4) 0.3981(6) 0.092(3) Uani 1 1 d . . .
H18 H 1.2491 0.8979 0.4056 0.110 Uiso 1 1 calc R . .
C19 C 1.3391(6) 0.8310(5) 0.3978(6) 0.091(3) Uani 1 1 d . . .
H19 H 1.3968 0.8529 0.4098 0.110 Uiso 1 1 calc R . .
C20 C 1.3461(5) 0.7745(5) 0.3808(5) 0.091(3) Uani 1 1 d . . .
H20 H 1.4072 0.7567 0.3776 0.109 Uiso 1 1 calc R . .
C21 C 1.2592(5) 0.7433(4) 0.3680(5) 0.070(2) Uani 1 1 d . A .
C22A C 1.305(5) 0.635(2) 0.317(2) 0.089(5) Uani 0.327(15) 1 d PD A 1
H22A H 1.2677 0.6081 0.2769 0.107 Uiso 0.327(15) 1 calc PR A 1
H22B H 1.3647 0.6480 0.2940 0.107 Uiso 0.327(15) 1 calc PR A 1
C22B C 1.314(2) 0.6496(8) 0.3350(10) 0.089(5) Uani 0.673(15) 1 d PD A 2
H22C H 1.3604 0.6701 0.3031 0.107 Uiso 0.673(15) 1 calc PR A 2
H22D H 1.2857 0.6178 0.2991 0.107 Uiso 0.673(15) 1 calc PR A 2
C23A C 1.323(2) 0.6133(18) 0.404(3) 0.086(4) Uani 0.327(15) 1 d PD A 1
H23A H 1.3792 0.5878 0.4093 0.129 Uiso 0.327(15) 1 calc PR A 1
H23B H 1.2655 0.5922 0.4168 0.129 Uiso 0.327(15) 1 calc PR A 1
H23C H 1.3351 0.6457 0.4425 0.129 Uiso 0.327(15) 1 calc PR A 1
C23B C 1.3687(11) 0.6251(8) 0.4117(11) 0.086(4) Uani 0.673(15) 1 d PD A 2
H23D H 1.4096 0.5936 0.3960 0.129 Uiso 0.673(15) 1 calc PR A 2
H23E H 1.3231 0.6105 0.4488 0.129 Uiso 0.673(15) 1 calc PR A 2
H23F H 1.4097 0.6547 0.4413 0.129 Uiso 0.673(15) 1 calc PR A 2
C24A C 0.8932(12) 0.5869(6) 0.5717(10) 0.0440(12) Uani 0.325(6) 1 d PD A 1
H24A H 0.8230 0.5908 0.5521 0.053 Uiso 0.325(6) 1 calc PR A 1
H24B H 0.9088 0.5455 0.5750 0.053 Uiso 0.325(6) 1 calc PR A 1
C24B C 0.9809(6) 0.5871(3) 0.5874(5) 0.0440(12) Uani 0.675(6) 1 d PD A 2
H24C H 1.0498 0.5956 0.6074 0.053 Uiso 0.675(6) 1 calc PR A 2
H24D H 0.9732 0.5451 0.5813 0.053 Uiso 0.675(6) 1 calc PR A 2
C25A C 0.8063(14) 0.6049(8) 0.6954(12) 0.049(6) Uani 0.327(15) 1 d P A 1
H25A H 0.7809 0.5652 0.6906 0.058 Uiso 0.327(15) 1 calc PR A 1
H25B H 0.8145 0.6165 0.7555 0.058 Uiso 0.327(15) 1 calc PR A 1
C25B C 0.8204(7) 0.5886(4) 0.6382(7) 0.051(3) Uani 0.673(15) 1 d P A 2
H25C H 0.8114 0.5585 0.6803 0.061 Uiso 0.673(15) 1 calc PR A 2
H25D H 0.8081 0.5717 0.5811 0.061 Uiso 0.673(15) 1 calc PR A 2
C26 C 0.7479(6) 0.6416(4) 0.6473(5) 0.085(3) Uani 1 1 d . . .
C27 C 0.6900(6) 0.7283(5) 0.6363(5) 0.0848(11) Uani 1 1 d . . .
C28 C 0.6767(6) 0.7872(4) 0.6269(5) 0.0848(11) Uani 1 1 d . A .
H28 H 0.7305 0.8126 0.6289 0.102 Uiso 1 1 calc R . .
C29 C 0.5821(6) 0.8073(5) 0.6147(5) 0.0848(11) Uani 1 1 d . . .
H29 H 0.5703 0.8472 0.6079 0.102 Uiso 1 1 calc R A .
C30 C 0.5054(6) 0.7700(5) 0.6121(5) 0.0848(11) Uani 1 1 d . A .
H30 H 0.4416 0.7852 0.6014 0.102 Uiso 1 1 calc R . .
C31 C 0.5155(6) 0.7129(4) 0.6239(5) 0.0848(11) Uani 1 1 d . . .
H31 H 0.4609 0.6883 0.6235 0.102 Uiso 1 1 calc R A .
C32 C 0.6125(6) 0.6916(5) 0.6368(5) 0.0848(11) Uani 1 1 d . A .
C33A C 0.582(3) 0.5926(15) 0.667(2) 0.104(4) Uani 0.327(15) 1 d PD A 1
H33A H 0.5238 0.6103 0.6875 0.125 Uiso 0.327(15) 1 calc PR A 1
H33B H 0.6132 0.5671 0.7121 0.125 Uiso 0.327(15) 1 calc PR A 1
C33B C 0.5998(13) 0.5802(7) 0.6395(12) 0.104(4) Uani 0.673(15) 1 d PD A 2
H33C H 0.6434 0.5515 0.6702 0.125 Uiso 0.673(15) 1 calc PR A 2
H33D H 0.5408 0.5828 0.6683 0.125 Uiso 0.673(15) 1 calc PR A 2
C34A C 0.554(3) 0.5606(18) 0.588(2) 0.104(4) Uani 0.327(15) 1 d PD A 1
H34A H 0.5071 0.5829 0.5508 0.156 Uiso 0.327(15) 1 calc PR A 1
H34B H 0.5253 0.5238 0.6010 0.156 Uiso 0.327(15) 1 calc PR A 1
H34C H 0.6122 0.5537 0.5603 0.156 Uiso 0.327(15) 1 calc PR A 1
C34B C 0.5715(12) 0.5595(9) 0.5521(11) 0.104(4) Uani 0.673(15) 1 d PD A 2
H34D H 0.5415 0.5908 0.5174 0.156 Uiso 0.673(15) 1 calc PR A 2
H34E H 0.5249 0.5279 0.5528 0.156 Uiso 0.673(15) 1 calc PR A 2
H34F H 0.6292 0.5459 0.5285 0.156 Uiso 0.673(15) 1 calc PR A 2
C35 C 0.9731(6) 0.5993(3) 0.7306(5) 0.0666(19) Uani 1 1 d . A .
H35A H 1.0225 0.5703 0.7209 0.080 Uiso 1 1 calc R . .
H35B H 0.9325 0.5834 0.7717 0.080 Uiso 1 1 calc R . .
C36 C 1.0225(4) 0.6523(2) 0.7661(3) 0.0410(12) Uani 1 1 d . A .
C37 C 1.0629(3) 0.7413(2) 0.7839(3) 0.0341(10) Uani 1 1 d . A .
C38 C 1.0739(4) 0.8004(2) 0.7781(3) 0.0400(12) Uani 1 1 d . . .
H38 H 1.0420 0.8214 0.7317 0.048 Uiso 1 1 calc R . .
C39 C 1.1328(4) 0.8273(2) 0.8421(4) 0.0452(13) Uani 1 1 d . . .
H39 H 1.1413 0.8676 0.8401 0.054 Uiso 1 1 calc R . .
C40 C 1.1805(4) 0.7963(3) 0.9102(4) 0.0485(14) Uani 1 1 d . . .
H40 H 1.2199 0.8163 0.9536 0.058 Uiso 1 1 calc R . .
C41 C 1.1718(4) 0.7380(3) 0.9161(3) 0.0457(13) Uani 1 1 d . . .
H41 H 1.2057 0.7170 0.9616 0.055 Uiso 1 1 calc R . .
C42 C 1.1107(4) 0.7110(2) 0.8521(3) 0.0400(12) Uani 1 1 d . A .
C43 C 1.1095(5) 0.6058(3) 0.8979(4) 0.0610(17) Uani 1 1 d D A .
H43A H 1.0553 0.5781 0.8948 0.073 Uiso 1 1 calc R . .
H43B H 1.1218 0.6203 0.9566 0.073 Uiso 1 1 calc R . .
C44 C 1.1981(6) 0.5769(4) 0.8750(6) 0.088(3) Uani 1 1 d D . .
H44A H 1.1843 0.5603 0.8184 0.132 Uiso 1 1 calc R . .
H44B H 1.2174 0.5463 0.9158 0.132 Uiso 1 1 calc R . .
H44C H 1.2509 0.6048 0.8758 0.132 Uiso 1 1 calc R . .
N1 N 0.9296(4) 0.7989(2) 0.4476(4) 0.0472(12) Uani 1 1 d . A .
N2 N 0.9963(4) 0.6254(2) 0.3630(3) 0.0582(10) Uani 1 1 d D . .
N3 N 0.8715(3) 0.70637(18) 0.2884(3) 0.0378(10) Uani 1 1 d . . .
N4 N 0.8071(4) 0.6506(2) 0.1842(3) 0.0482(11) Uani 1 1 d . A .
N5 N 1.0981(3) 0.7264(3) 0.3668(3) 0.0564(14) Uani 1 1 d . . .
N6 N 1.2391(4) 0.6877(4) 0.3489(4) 0.086(2) Uani 1 1 d . . .
N7 N 0.9131(4) 0.6111(2) 0.6523(3) 0.0542(13) Uani 1 1 d . . .
N8 N 0.7750(4) 0.6957(3) 0.6424(3) 0.0610(14) Uani 1 1 d . A .
N9 N 0.6499(5) 0.6371(4) 0.6454(4) 0.088(2) Uani 1 1 d D A .
N10 N 1.0085(3) 0.70311(18) 0.7307(3) 0.0362(9) Uani 1 1 d . . .
N11 N 1.0828(3) 0.65412(19) 0.8396(3) 0.0444(11) Uani 1 1 d D . .
O1 O 0.9473(3) 0.67558(15) 0.5099(2) 0.0457(9) Uani 1 1 d . A .
O2A O 0.9035(18) 0.7939(6) 0.5882(12) 0.049(3) Uani 0.45(4) 1 d PD A 1
O2B O 0.9343(19) 0.7937(5) 0.5921(8) 0.049(3) Uani 0.55(4) 1 d PD A 2
Fe1 Fe 0.95868(5) 0.71878(3) 0.40311(5) 0.0358(2) Uani 1 1 d . A .
Fe2 Fe 0.91618(6) 0.70803(3) 0.61886(5) 0.0405(2) Uani 1 1 d D A .
B2B B 0.837(3) 0.4675(13) 0.834(2) 0.0602(19) Uani 0.290(6) 1 d PD C 2
F5B F 0.7551(16) 0.4999(9) 0.7937(13) 0.1085(16) Uani 0.290(6) 1 d PD C 2
F6B F 0.8269(14) 0.4190(6) 0.8559(11) 0.086(6) Uani 0.290(6) 1 d P C 2
F7B F 0.8250(17) 0.5026(8) 0.9099(13) 0.102(2) Uani 0.290(6) 1 d P C 2
F8B F 0.9061(18) 0.4791(9) 0.7895(14) 0.1085(16) Uani 0.290(6) 1 d P C 2
B2A B 0.8566(11) 0.4793(5) 0.8491(9) 0.0602(19) Uani 0.710(6) 1 d PD C 1
F5A F 0.8015(7) 0.4776(4) 0.7662(5) 0.1085(16) Uani 0.710(6) 1 d PD C 1
F6A F 0.8162(7) 0.4408(4) 0.8986(6) 0.1085(16) Uani 0.710(6) 1 d P C 1
F7A F 0.8650(7) 0.5292(3) 0.8814(5) 0.102(2) Uani 0.710(6) 1 d P C 1
F8A F 0.9493(7) 0.4619(4) 0.8356(6) 0.1085(16) Uani 0.710(6) 1 d P C 1
C45 C 0.4341(7) 0.5526(3) 0.7966(6) 0.079(2) Uani 1 1 d . . .
H45 H 0.3775 0.5455 0.7581 0.095 Uiso 0.699(13) 1 calc PR D 1
H45A H 0.3896 0.5509 0.7464 0.095 Uiso 0.301(13) 1 calc PR D 2
C46A C 0.5890(12) 0.5185(5) 0.8645(11) 0.094(3) Uani 0.699(13) 1 d P D 1
H46A H 0.6437 0.5310 0.8356 0.141 Uiso 0.699(13) 1 calc PR D 1
H46B H 0.6047 0.4817 0.8925 0.141 Uiso 0.699(13) 1 calc PR D 1
H46C H 0.5767 0.5472 0.9067 0.141 Uiso 0.699(13) 1 calc PR D 1
C46B C 0.544(3) 0.5119(13) 0.898(2) 0.094(3) Uani 0.301(13) 1 d P D 2
H46D H 0.5518 0.5517 0.9171 0.141 Uiso 0.301(13) 1 calc PR D 2
H46E H 0.6073 0.4954 0.8919 0.141 Uiso 0.301(13) 1 calc PR D 2
H46F H 0.5133 0.4898 0.9401 0.141 Uiso 0.301(13) 1 calc PR D 2
C47A C 0.5064(12) 0.4648(5) 0.7485(9) 0.094(3) Uani 0.699(13) 1 d P D 1
H47A H 0.4462 0.4647 0.7093 0.141 Uiso 0.699(13) 1 calc PR D 1
H47B H 0.5115 0.4290 0.7808 0.141 Uiso 0.699(13) 1 calc PR D 1
H47C H 0.5620 0.4683 0.7166 0.141 Uiso 0.699(13) 1 calc PR D 1
C47B C 0.442(3) 0.4532(11) 0.784(2) 0.094(3) Uani 0.301(13) 1 d P D 2
H47D H 0.4006 0.4372 0.8239 0.141 Uiso 0.301(13) 1 calc PR D 2
H47E H 0.4960 0.4269 0.7790 0.141 Uiso 0.301(13) 1 calc PR D 2
H47F H 0.4039 0.4585 0.7291 0.141 Uiso 0.301(13) 1 calc PR D 2
N49A N 0.5055(16) 0.5123(9) 0.8051(17) 0.094(3) Uani 0.699(13) 1 d P D 1
N49B N 0.482(4) 0.510(2) 0.817(4) 0.094(3) Uani 0.301(13) 1 d P D 2
O3 O 0.4393(5) 0.5973(3) 0.8359(5) 0.111(2) Uani 1 1 d . D .
B1B B 0.7602(15) 0.4915(8) 0.4084(14) 0.0602(19) Uani 0.320(10) 1 d PD E 2
F1B F 0.6966(15) 0.4464(7) 0.4160(13) 0.0869(11) Uani 0.320(10) 1 d PD E 2
F2B F 0.8213(14) 0.4684(7) 0.3543(12) 0.0869(11) Uani 0.320(10) 1 d PD E 2
F3B F 0.7283(15) 0.5441(8) 0.3753(12) 0.0869(11) Uani 0.320(10) 1 d PD E 2
F4B F 0.8432(14) 0.4926(7) 0.4664(11) 0.0869(11) Uani 0.320(10) 1 d PD E 2
B1A B 0.7497(9) 0.4880(5) 0.3999(7) 0.0602(19) Uani 0.680(10) 1 d PD E 1
F1A F 0.6644(6) 0.4554(4) 0.3947(6) 0.0869(11) Uani 0.680(10) 1 d PD E 1
F2A F 0.7949(7) 0.4815(3) 0.3272(6) 0.0869(11) Uani 0.680(10) 1 d PD E 1
F3A F 0.7256(7) 0.5449(4) 0.4095(6) 0.0869(11) Uani 0.680(10) 1 d PD E 1
F4A F 0.8007(7) 0.4758(3) 0.4777(5) 0.0869(11) Uani 0.680(10) 1 d PD E 1

loop_
_atom_site_aniso_label
_atom_site_aniso_U_11
_atom_site_aniso_U_22
_atom_site_aniso_U_33
_atom_site_aniso_U_23
_atom_site_aniso_U_13
_atom_site_aniso_U_12
C1 0.046(3) 0.041(3) 0.055(4) -0.002(3) -0.007(3) 0.004(2)
C1C 0.043(3) 0.061(4) 0.036(3) 0.001(3) 0.012(2) 0.008(3)
C2 0.121(7) 0.041(4) 0.071(5) -0.004(3) -0.014(5) 0.012(4)
C3 0.037(3) 0.028(2) 0.054(3) -0.003(2) 0.000(2) 0.002(2)
C4 0.053(4) 0.083(5) 0.038(3) -0.001(3) 0.002(3) 0.010(3)
C4A 0.050(3) 0.032(2) 0.049(3) -0.001(2) 0.000(2) 0.009(2)
C4B 0.050(3) 0.032(2) 0.049(3) -0.001(2) 0.000(2) 0.009(2)
C5 0.084(5) 0.037(3) 0.072(5) 0.000(3) -0.017(4) 0.005(3)
C6 0.047(3) 0.042(3) 0.039(3) 0.000(2) 0.008(2) 0.002(2)
C7 0.032(3) 0.051(3) 0.036(3) 0.005(2) 0.011(2) 0.007(2)
C8 0.039(3) 0.049(3) 0.052(3) 0.005(3) 0.013(2) 0.011(2)
C9 0.050(3) 0.062(4) 0.058(4) 0.016(3) 0.014(3) 0.022(3)
C10 0.059(4) 0.088(5) 0.047(4) 0.012(3) 0.000(3) 0.025(4)
C12 0.083(5) 0.071(5) 0.050(4) -0.019(3) 0.001(4) 0.002(4)
C13A 0.110(10) 0.068(7) 0.079(8) -0.013(6) 0.000(7) -0.023(7)
C13B 0.110(10) 0.068(7) 0.079(8) -0.013(6) 0.000(7) -0.023(7)
C14A 0.048(2) 0.064(2) 0.061(2) -0.0180(19) 0.0043(18) 0.0165(17)
C14B 0.048(2) 0.064(2) 0.061(2) -0.0180(19) 0.0043(18) 0.0165(17)
C15A 0.048(2) 0.064(2) 0.061(2) -0.0180(19) 0.0043(18) 0.0165(17)
C15B 0.048(2) 0.064(2) 0.061(2) -0.0180(19) 0.0043(18) 0.0165(17)
C16 0.035(3) 0.112(6) 0.033(3) 0.009(3) 0.006(2) -0.007(3)
C17 0.045(4) 0.089(6) 0.078(5) 0.041(4) 0.008(3) -0.007(3)
C18 0.067(5) 0.110(7) 0.100(6) 0.051(5) 0.017(4) -0.025(5)
C19 0.056(5) 0.136(9) 0.087(6) 0.014(6) 0.027(4) -0.031(5)
C20 0.041(4) 0.165(10) 0.071(5) -0.008(6) 0.019(4) -0.011(5)
C21 0.041(4) 0.117(7) 0.057(4) -0.013(4) 0.021(3) -0.004(4)
C22A 0.065(8) 0.124(13) 0.078(10) -0.058(8) 0.009(8) 0.014(10)
C22B 0.065(8) 0.124(13) 0.078(10) -0.058(8) 0.009(8) 0.014(10)
C23A 0.054(9) 0.095(10) 0.109(9) -0.002(7) 0.011(10) 0.031(9)
C23B 0.054(9) 0.095(10) 0.109(9) -0.002(7) 0.011(10) 0.031(9)
C24A 0.050(3) 0.032(2) 0.049(3) -0.001(2) 0.000(2) 0.009(2)
C24B 0.050(3) 0.032(2) 0.049(3) -0.001(2) 0.000(2) 0.009(2)
C25A 0.057(11) 0.055(11) 0.034(11) 0.000(8) 0.008(8) -0.017(9)
C25B 0.060(6) 0.048(5) 0.047(6) 0.002(4) 0.014(4) -0.007(4)
C26 0.066(5) 0.103(6) 0.080(5) 0.044(5) -0.019(4) -0.031(4)
C27 0.0700(19) 0.132(3) 0.0569(17) -0.019(2) 0.0273(16) 0.005(2)
C28 0.0700(19) 0.132(3) 0.0569(17) -0.019(2) 0.0273(16) 0.005(2)
C29 0.0700(19) 0.132(3) 0.0569(17) -0.019(2) 0.0273(16) 0.005(2)
C30 0.0700(19) 0.132(3) 0.0569(17) -0.019(2) 0.0273(16) 0.005(2)
C31 0.0700(19) 0.132(3) 0.0569(17) -0.019(2) 0.0273(16) 0.005(2)
C32 0.0700(19) 0.132(3) 0.0569(17) -0.019(2) 0.0273(16) 0.005(2)
C33A 0.063(7) 0.138(8) 0.117(12) -0.003(8) 0.035(6) -0.043(5)
C33B 0.063(7) 0.138(8) 0.117(12) -0.003(8) 0.035(6) -0.043(5)
C34A 0.063(7) 0.138(8) 0.117(12) -0.003(8) 0.035(6) -0.043(5)
C34B 0.063(7) 0.138(8) 0.117(12) -0.003(8) 0.035(6) -0.043(5)
C35 0.080(5) 0.039(3) 0.073(5) 0.008(3) -0.020(4) -0.007(3)
C36 0.047(3) 0.037(3) 0.037(3) 0.005(2) 0.000(2) 0.001(2)
C37 0.030(2) 0.039(3) 0.034(3) -0.002(2) 0.006(2) 0.000(2)
C38 0.037(3) 0.042(3) 0.041(3) -0.006(2) 0.004(2) -0.001(2)
C39 0.043(3) 0.046(3) 0.047(3) -0.012(2) 0.009(2) -0.003(2)
C40 0.038(3) 0.063(4) 0.045(3) -0.015(3) 0.004(2) -0.007(3)
C41 0.042(3) 0.061(4) 0.034(3) -0.001(2) 0.004(2) 0.004(3)
C42 0.037(3) 0.049(3) 0.034(3) 0.000(2) 0.003(2) 0.003(2)
C43 0.056(4) 0.055(4) 0.067(4) 0.006(3) -0.011(3) 0.005(3)
C44 0.089(6) 0.092(6) 0.084(6) 0.018(5) 0.016(5) 0.025(5)
N1 0.052(3) 0.034(2) 0.056(3) 0.004(2) 0.011(2) 0.001(2)
N2 0.048(2) 0.064(2) 0.061(2) -0.0180(19) 0.0043(18) 0.0165(17)
N3 0.034(2) 0.040(2) 0.041(2) 0.0021(19) 0.0083(18) 0.0036(18)
N4 0.052(3) 0.052(3) 0.040(3) -0.004(2) 0.005(2) 0.001(2)
N5 0.033(2) 0.082(4) 0.055(3) -0.019(3) 0.009(2) 0.002(2)
N6 0.035(3) 0.137(6) 0.089(5) -0.047(5) 0.017(3) 0.018(3)
N7 0.082(4) 0.040(3) 0.036(3) 0.001(2) -0.011(2) -0.015(2)
N8 0.054(3) 0.077(4) 0.048(3) 0.013(3) -0.007(2) -0.011(3)
N9 0.064(4) 0.127(6) 0.074(4) 0.022(4) 0.008(3) -0.038(4)
N10 0.042(2) 0.036(2) 0.031(2) 0.0004(17) 0.0034(18) -0.0014(18)
N11 0.050(3) 0.044(3) 0.038(2) 0.004(2) 0.000(2) 0.001(2)
O1 0.065(3) 0.0308(18) 0.039(2) -0.0024(15) -0.0022(18) 0.0083(17)
O2A 0.032(10) 0.079(3) 0.034(2) 0.015(2) -0.005(4) 0.015(4)
O2B 0.032(10) 0.079(3) 0.034(2) 0.015(2) -0.005(4) 0.015(4)
Fe1 0.0308(4) 0.0353(4) 0.0415(4) -0.0003(3) 0.0053(3) 0.0062(3)
Fe2 0.0523(5) 0.0340(4) 0.0330(4) -0.0007(3) -0.0032(3) -0.0010(3)
B2B 0.089(5) 0.042(4) 0.050(4) 0.004(3) 0.012(3) -0.003(3)
F5B 0.130(4) 0.098(3) 0.105(4) 0.007(3) 0.043(3) 0.007(3)
F6B 0.147(16) 0.033(7) 0.087(12) 0.004(7) 0.051(11) -0.028(8)
F7B 0.143(7) 0.065(5) 0.108(6) -0.024(4) 0.056(4) 0.010(4)
F8B 0.130(4) 0.098(3) 0.105(4) 0.007(3) 0.043(3) 0.007(3)
B2A 0.089(5) 0.042(4) 0.050(4) 0.004(3) 0.012(3) -0.003(3)
F5A 0.130(4) 0.098(3) 0.105(4) 0.007(3) 0.043(3) 0.007(3)
F6A 0.130(4) 0.098(3) 0.105(4) 0.007(3) 0.043(3) 0.007(3)
F7A 0.143(7) 0.065(5) 0.108(6) -0.024(4) 0.056(4) 0.010(4)
F8A 0.130(4) 0.098(3) 0.105(4) 0.007(3) 0.043(3) 0.007(3)
C45 0.091(6) 0.063(5) 0.087(6) -0.020(4) 0.026(5) -0.019(4)
C46A 0.118(8) 0.047(3) 0.115(7) -0.001(4) 0.007(5) -0.009(4)
C46B 0.118(8) 0.047(3) 0.115(7) -0.001(4) 0.007(5) -0.009(4)
C47A 0.118(8) 0.047(3) 0.115(7) -0.001(4) 0.007(5) -0.009(4)
C47B 0.118(8) 0.047(3) 0.115(7) -0.001(4) 0.007(5) -0.009(4)
N49A 0.118(8) 0.047(3) 0.115(7) -0.001(4) 0.007(5) -0.009(4)
N49B 0.118(8) 0.047(3) 0.115(7) -0.001(4) 0.007(5) -0.009(4)
O3 0.127(6) 0.083(4) 0.123(5) -0.051(4) 0.022(4) 0.001(4)
B1B 0.089(5) 0.042(4) 0.050(4) 0.004(3) 0.012(3) -0.003(3)
F1B 0.095(3) 0.072(2) 0.093(3) 0.019(2) 0.008(2) 0.0060(16)
F2B 0.095(3) 0.072(2) 0.093(3) 0.019(2) 0.008(2) 0.0060(16)
F3B 0.095(3) 0.072(2) 0.093(3) 0.019(2) 0.008(2) 0.0060(16)
F4B 0.095(3) 0.072(2) 0.093(3) 0.019(2) 0.008(2) 0.0060(16)
B1A 0.089(5) 0.042(4) 0.050(4) 0.004(3) 0.012(3) -0.003(3)
F1A 0.095(3) 0.072(2) 0.093(3) 0.019(2) 0.008(2) 0.0060(16)
F2A 0.095(3) 0.072(2) 0.093(3) 0.019(2) 0.008(2) 0.0060(16)
F3A 0.095(3) 0.072(2) 0.093(3) 0.019(2) 0.008(2) 0.0060(16)
F4A 0.095(3) 0.072(2) 0.093(3) 0.019(2) 0.008(2) 0.0060(16)

loop_
_atom_type_symbol
_atom_type_description
_atom_type_scat_dispersion_real
_atom_type_scat_dispersion_imag
_atom_type_scat_source
C C 0.0033 0.0016 'International Tables Vol C Tables 4.2.6.8 and 6.1.1.4'
H H 0.0000 0.0000 'International Tables Vol C Tables 4.2.6.8 and 6.1.1.4'
N N 0.0061 0.0033 'International Tables Vol C Tables 4.2.6.8 and 6.1.1.4'
O O 0.0106 0.0060 'International Tables Vol C Tables 4.2.6.8 and 6.1.1.4'
B B 0.0013 0.0007 'International Tables Vol C Tables 4.2.6.8 and 6.1.1.4'
F F 0.0171 0.0103 'International Tables Vol C Tables 4.2.6.8 and 6.1.1.4'
Fe Fe 0.3463 0.8444 'International Tables Vol C Tables 4.2.6.8 and 6.1.1.4'

loop_
_geom_angle_atom_site_label_1
_geom_angle_atom_site_label_2
_geom_angle_atom_site_label_3
_geom_angle
O2A C1 O2B 19.4(13)
O2A C1 N1 128.8(10)
O2B C1 N1 126.6(10)
O2A C1 C2 109.7(10)
O2B C1 C2 112.2(9)
N1 C1 C2 120.4(6)
C7 C1C C4 121.6(6)
C7 C1C N4 106.3(5)
C4 C1C N4 132.0(6)
C1 C2 H2A 109.5
C1 C2 H2B 109.5
H2A C2 H2B 109.5
C1 C2 H2C 109.5
H2A C2 H2C 109.5
H2B C2 H2C 109.5
O1 C3 C4A 119.9(7)
O1 C3 C24B 115.5(5)
C4A C3 C24B 124.5(8)
O1 C3 C4B 109.7(5)
C4A C3 C4B 46.8(8)
C24B C3 C4B 109.9(5)
O1 C3 C24A 112.4(7)
C4A C3 C24A 110.4(10)
C24B C3 C24A 47.6(7)
C4B C3 C24A 137.8(7)
O1 C3 H3A 104.2
C4A C3 H3A 104.2
C24B C3 H3A 57.0
C4B C3 H3A 62.1
C24A C3 H3A 104.2
O1 C3 H3B 107.1
C4A C3 H3B 60.3
C24B C3 H3B 107.1
C4B C3 H3B 107.1
C24A C3 H3B 62.7
H3A C3 H3B 148.7
C10 C4 C1C 116.7(6)
C10 C4 H4 121.6
C1C C4 H4 121.6
C3 C4A N2 103.7(10)
C3 C4A H4AA 111.0
N2 C4A H4AA 111.0
C3 C4A H4AB 111.0
N2 C4A H4AB 111.0
H4AA C4A H4AB 109.0
N2 C4B C3 112.3(6)
N2 C4B H4BA 109.1
C3 C4B H4BA 109.1
N2 C4B H4BB 109.1
C3 C4B H4BB 109.1
H4BA C4B H4BB 107.9
N2 C5 C6 110.8(5)
N2 C5 H5A 109.5
C6 C5 H5A 109.5
N2 C5 H5B 109.5
C6 C5 H5B 109.5
H5A C5 H5B 108.1
N3 C6 N4 112.1(5)
N3 C6 C5 122.8(5)
N4 C6 C5 125.1(5)
C8 C7 C1C 121.1(5)
C8 C7 N3 130.6(5)
C1C C7 N3 108.2(5)
C9 C8 C7 118.2(6)
C9 C8 H8 120.9
C7 C8 H8 120.9
C8 C9 C10 120.4(6)
C8 C9 H9 119.8
C10 C9 H9 119.8
C4 C10 C9 122.0(6)
C4 C10 H10 119.0
C9 C10 H10 119.0
C13A C12 C13B 131.7(11)
C13A C12 N4 111.3(9)
C13B C12 N4 116.9(9)
C13A C12 H12A 109.4
C13B C12 H12A 56.7
N4 C12 H12A 109.4
C13A C12 H12B 109.4
C13B C12 H12B 52.0
N4 C12 H12B 109.4
H12A C12 H12B 108.0
C13A C12 H12C 51.9
C13B C12 H12C 108.1
N4 C12 H12C 108.1
H12A C12 H12C 142.4
H12B C12 H12C 61.8
C13A C12 H12D 56.7
C13B C12 H12D 108.1
N4 C12 H12D 108.1
H12A C12 H12D 57.0
H12B C12 H12D 142.5
H12C C12 H12D 107.3
C12 C13A H13A 109.5
C12 C13A H13B 109.5
H13A C13A H13B 109.5
C12 C13A H13C 109.5
H13A C13A H13C 109.5
H13B C13A H13C 109.5
C12 C13B H13D 109.5
C12 C13B H13E 109.5
H13D C13B H13E 109.5
C12 C13B H13F 109.5
H13D C13B H13F 109.5
H13E C13B H13F 109.5
N2 C14A C15A 101.4(7)
N2 C14A H14A 111.5
C15A C14A H14A 111.5
N2 C14A H14B 111.5
C15A C14A H14B 111.5
H14A C14A H14B 109.3
N2 C14B H14C 110.3
N2 C14B H14D 110.3
H14C C14B H14D 108.6
N5 C15A N6 113.6(7)
N5 C15A C14A 120.7(7)
N6 C15A C14A 118.6(7)
C17 C16 N5 130.3(6)
C17 C16 C21 120.7(7)
N5 C16 C21 109.0(7)
C16 C17 C18 116.0(8)
C16 C17 H17 122.0
C18 C17 H17 122.0
C19 C18 C17 122.3(10)
C19 C18 H18 118.9
C17 C18 H18 118.9
C20 C19 C18 121.8(8)
C20 C19 H19 119.1
C18 C19 H19 119.1
C19 C20 C21 117.0(8)
C19 C20 H20 121.5
C21 C20 H20 121.5
N6 C21 C16 105.2(6)
N6 C21 C20 132.9(8)
C16 C21 C20 121.9(9)
C23A C22A N6 90(3)
C23A C22A H22A 113.7
N6 C22A H22A 113.7
C23A C22A H22B 113.7
N6 C22A H22B 113.7
H22A C22A H22B 111.0
N6 C22B C23B 115.4(13)
N6 C22B H22C 108.4
C23B C22B H22C 108.4
N6 C22B H22D 108.4
C23B C22B H22D 108.4
H22C C22B H22D 107.5
C22A C23A H23A 109.5
C22A C23A H23B 109.5
H23A C23A H23B 109.5
C22A C23A H23C 109.5
H23A C23A H23C 109.5
H23B C23A H23C 109.5
C22B C23B H23D 109.5
C22B C23B H23E 109.5
H23D C23B H23E 109.5
C22B C23B H23F 109.5
H23D C23B H23F 109.5
H23E C23B H23F 109.5
N7 C24A C3 112.4(11)
N7 C24A H24A 109.1
C3 C24A H24A 109.1
N7 C24A H24B 109.1
C3 C24A H24B 109.1
H24A C24A H24B 107.8
C3 C24B N7 107.1(5)
C3 C24B H24C 110.3
N7 C24B H24C 110.3
C3 C24B H24D 110.3
N7 C24B H24D 110.3
H24C C24B H24D 108.6
C26 C25A N7 101.8(11)
C26 C25A H25A 111.4
N7 C25A H25A 111.4
C26 C25A H25B 111.4
N7 C25A H25B 111.4
H25A C25A H25B 109.3
N7 C25B C26 105.8(7)
N7 C25B H25C 110.6
C26 C25B H25C 110.6
N7 C25B H25D 110.6
C26 C25B H25D 110.6
H25C C25B H25D 108.7
N8 C26 C25A 119.0(10)
N8 C26 N9 111.3(8)
C25A C26 N9 119.3(10)
N8 C26 C25B 122.9(7)
C25A C26 C25B 39.4(9)
N9 C26 C25B 124.8(8)
C32 C27 C28 121.5(9)
C32 C27 N8 108.3(9)
C28 C27 N8 130.2(8)
C29 C28 C27 117.4(9)
C29 C28 H28 121.3
C27 C28 H28 121.3
C30 C29 C28 120.6(10)
C30 C29 H29 119.7
C28 C29 H29 119.7
C31 C30 C29 123.7(9)
C31 C30 H30 118.1
C29 C30 H30 118.1
C30 C31 C32 116.4(9)
C30 C31 H31 121.8
C32 C31 H31 121.8
N9 C32 C27 106.9(8)
N9 C32 C31 132.6(9)
C27 C32 C31 120.4(10)
N9 C33A C34A 105(2)
N9 C33A H33A 110.8
C34A C33A H33A 110.8
N9 C33A H33B 110.8
C34A C33A H33B 110.8
H33A C33A H33B 108.8
C34B C33B N9 114.6(13)
C34B C33B H33C 108.6
N9 C33B H33C 108.6
C34B C33B H33D 108.6
N9 C33B H33D 108.6
H33C C33B H33D 107.6
C33A C34A H34A 109.5
C33A C34A H34B 109.5
H34A C34A H34B 109.5
C33A C34A H34C 109.5
H34A C34A H34C 109.5
H34B C34A H34C 109.5
C33B C34B H34D 109.5
C33B C34B H34E 109.5
H34D C34B H34E 109.5
C33B C34B H34F 109.5
H34D C34B H34F 109.5
H34E C34B H34F 109.5
N7 C35 C36 111.2(5)
N7 C35 H35A 109.4
C36 C35 H35A 109.4
N7 C35 H35B 109.4
C36 C35 H35B 109.4
H35A C35 H35B 108.0
N10 C36 N11 112.7(5)
N10 C36 C35 123.1(5)
N11 C36 C35 124.1(5)
N10 C37 C38 130.6(5)
N10 C37 C42 108.7(4)
C38 C37 C42 120.6(5)
C39 C38 C37 117.4(5)
C39 C38 H38 121.3
C37 C38 H38 121.3
C38 C39 C40 121.4(5)
C38 C39 H39 119.3
C40 C39 H39 119.3
C41 C40 C39 121.9(5)
C41 C40 H40 119.0
C39 C40 H40 119.0
C40 C41 C42 116.7(5)
C40 C41 H41 121.7
C42 C41 H41 121.7
N11 C42 C41 132.0(5)
N11 C42 C37 106.0(4)
C41 C42 C37 122.0(5)
N11 C43 C44 110.0(6)
N11 C43 H43A 109.7
C44 C43 H43A 109.7
N11 C43 H43B 109.7
C44 C43 H43B 109.7
H43A C43 H43B 108.2
C43 C44 H44A 109.5
C43 C44 H44B 109.5
H44A C44 H44B 109.5
C43 C44 H44C 109.5
H44A C44 H44C 109.5
H44B C44 H44C 109.5
C1 N1 Fe1 134.3(4)
C1 N1 H1 107(5)
Fe1 N1 H1 118(5)
C4B N2 C5 121.9(6)
C4B N2 C14A 73.6(7)
C5 N2 C14A 130.6(7)
C4B N2 C14B 112.5(7)
C5 N2 C14B 102.0(7)
C14A N2 C14B 39.4(7)
C4B N2 C4A 44.1(7)
C5 N2 C4A 82.7(7)
C14A N2 C4A 114.8(9)
C14B N2 C4A 147.6(8)
C4B N2 Fe1 103.0(4)
C5 N2 Fe1 109.6(4)
C14A N2 Fe1 111.3(6)
C14B N2 Fe1 107.1(5)
C4A N2 Fe1 101.1(5)
C6 N3 C7 106.3(4)
C6 N3 Fe1 117.0(4)
C7 N3 Fe1 136.7(4)
C6 N4 C1C 107.1(5)
C6 N4 C12 126.8(5)
C1C N4 C12 126.1(5)
C15A N5 C16 105.0(5)
C15A N5 Fe1 118.2(5)
C16 N5 Fe1 134.8(4)
C21 N6 C15A 107.0(6)
C21 N6 C22B 120.3(12)
C15A N6 C22B 132.7(12)
C21 N6 C22A 133(2)
C15A N6 C22A 120(2)
C22B N6 C22A 15(3)
C25B N7 C24A 67.9(8)
C25B N7 C35 119.7(6)
C24A N7 C35 138.4(8)
C25B N7 C24B 112.1(6)
C24A N7 C24B 47.4(7)
C35 N7 C24B 100.0(6)
C25B N7 C25A 36.9(7)
C24A N7 C25A 104.6(10)
C35 N7 C25A 94.1(8)
C24B N7 C25A 147.7(8)
C25B N7 Fe2 112.0(5)
C24A N7 Fe2 100.8(6)
C35 N7 Fe2 111.0(3)
C24B N7 Fe2 99.4(4)
C25A N7 Fe2 102.4(7)
C26 N8 C27 106.3(7)
C26 N8 Fe2 115.3(6)
C27 N8 Fe2 136.5(6)
C26 N9 C32 107.2(7)
C26 N9 C33A 136(2)
C32 N9 C33A 115(2)
C26 N9 C33B 121.7(11)
C32 N9 C33B 130.4(10)
C33A N9 C33B 23.8(14)
C36 N10 C37 106.0(4)
C36 N10 Fe2 117.6(3)
C37 N10 Fe2 136.4(3)
C36 N11 C42 106.6(4)
C36 N11 C43 126.9(5)
C42 N11 C43 126.4(5)
C3 O1 Fe2 115.1(3)
C3 O1 Fe1 117.7(3)
Fe2 O1 Fe1 126.87(18)
C1 O2A Fe2 130.5(13)
C1 O2B Fe2 130.0(11)
O1 Fe1 N1 97.12(19)
O1 Fe1 N3 125.39(17)
N1 Fe1 N3 108.2(2)
O1 Fe1 N5 116.8(2)
N1 Fe1 N5 104.2(2)
N3 Fe1 N5 102.93(18)
O1 Fe1 N2 79.00(18)
N1 Fe1 N2 175.6(2)
N3 Fe1 N2 75.88(17)
N5 Fe1 N2 76.1(2)
O1 Fe2 N8 114.9(2)
O1 Fe2 O2A 100.6(5)
N8 Fe2 O2A 97.1(7)
O1 Fe2 O2B 98.2(5)
N8 Fe2 O2B 108.4(8)
O2A Fe2 O2B 11.8(8)
O1 Fe2 N10 123.68(17)
N8 Fe2 N10 109.61(19)
O2A Fe2 N10 106.5(7)
O2B Fe2 N10 98.9(5)
O1 Fe2 N7 80.97(17)
N8 Fe2 N7 77.2(2)
O2A Fe2 N7 174.1(7)
O2B Fe2 N7 174.1(7)
N10 Fe2 N7 76.99(16)
F6B B2B F8B 119(3)
F6B B2B F5B 121(3)
F8B B2B F5B 104(3)
F6B B2B F7B 104(3)
F8B B2B F7B 120(3)
F5B B2B F7B 85(2)
F7A B2A F6A 113.1(13)
F7A B2A F8A 106.9(11)
F6A B2A F8A 110.6(10)
F7A B2A F5A 114.0(10)
F6A B2A F5A 107.7(10)
F8A B2A F5A 104.2(11)
N49B C45 O3 125(3)
N49B C45 N49A 17(2)
O3 C45 N49A 123.0(14)
N49B C45 H45 114.0
O3 C45 H45 118.5
N49A C45 H45 118.5
N49B C45 H45A 117.6
O3 C45 H45A 117.6
N49A C45 H45A 116.4
H45 C45 H45A 17.8
N49A C46A H46A 109.5
N49A C46A H46B 109.5
H46A C46A H46B 109.5
N49A C46A H46C 109.5
H46A C46A H46C 109.5
H46B C46A H46C 109.5
N49B C46B H46D 109.5
N49B C46B H46E 109.5
H46D C46B H46E 109.5
N49B C46B H46F 109.5
H46D C46B H46F 109.5
H46E C46B H46F 109.5
N49A C47A H47A 109.5
N49A C47A H47B 109.5
H47A C47A H47B 109.5
N49A C47A H47C 109.5
H47A C47A H47C 109.5
H47B C47A H47C 109.5
N49B C47B H47D 109.5
N49B C47B H47E 109.5
H47D C47B H47E 109.5
N49B C47B H47F 109.5
H47D C47B H47F 109.5
H47E C47B H47F 109.5
C45 N49A C46A 121.6(18)
C45 N49A C47A 122(2)
C46A N49A C47A 115.7(17)
C45 N49B C46B 117(4)
C45 N49B C47B 118(5)
C46B N49B C47B 119(4)
F4B B1B F3B 116.0(18)
F4B B1B F1B 116.1(16)
F3B B1B F1B 121.9(18)
F4B B1B F2B 84.4(16)
F3B B1B F2B 107.2(17)
F1B B1B F2B 101.7(17)
F4A B1A F3A 101.6(9)
F4A B1A F2A 119.6(11)
F3A B1A F2A 109.6(8)
F4A B1A F1A 106.0(8)
F3A B1A F1A 108.2(10)
F2A B1A F1A 110.9(9)

loop_
_geom_bond_atom_site_label_1
_geom_bond_atom_site_label_2
_geom_bond_distance
C1 O2A 1.253(13)
C1 O2B 1.258(11)
C1 N1 1.320(8)
C1 C2 1.506(8)
C1C C7 1.383(8)
C1C C4 1.387(8)
C1C N4 1.390(8)
C2 H2A 0.9800
C2 H2B 0.9800
C2 H2C 0.9800
C3 O1 1.406(6)
C3 C4A 1.447(13)
C3 C24B 1.458(8)
C3 C4B 1.540(9)
C3 C24A 1.543(13)
C3 H3A 1.0000
C3 H3B 1.0000
C4 C10 1.374(10)
C4 H4 0.9500
C4A N2 1.681(19)
C4A H4AA 0.9900
C4A H4AB 0.9900
C4B N2 1.426(10)
C4B H4BA 0.9900
C4B H4BB 0.9900
C5 N2 1.427(8)
C5 C6 1.489(8)
C5 H5A 0.9900
C5 H5B 0.9900
C6 N3 1.316(7)
C6 N4 1.351(7)
C7 C8 1.379(8)
C7 N3 1.403(7)
C8 C9 1.370(8)
C8 H8 0.9500
C9 C10 1.400(10)
C9 H9 0.9500
C10 H10 0.9500
C12 C13A 1.413(19)
C12 C13B 1.421(18)
C12 N4 1.476(8)
C12 H12A 0.9900
C12 H12B 0.9900
C12 H12C 0.9900
C12 H12D 0.9900
C13A H13A 0.9800
C13A H13B 0.9800
C13A H13C 0.9800
C13B H13D 0.9800
C13B H13E 0.9800
C13B H13F 0.9800
C14A N2 1.449(12)
C14A C15A 1.686(14)
C14A H14A 0.9900
C14A H14B 0.9900
C14B N2 1.520(12)
C14B H14C 0.9900
C14B H14D 0.9900
C15A N5 1.277(8)
C15A N6 1.358(9)
C16 C17 1.381(11)
C16 N5 1.391(9)
C16 C21 1.396(10)
C17 C18 1.413(10)
C17 H17 0.9500
C18 C19 1.374(13)
C18 H18 0.9500
C19 C20 1.353(14)
C19 H19 0.9500
C20 C21 1.402(11)
C20 H20 0.9500
C21 N6 1.354(11)
C22A C23A 1.47(2)
C22A N6 1.66(5)
C22A H22A 0.9900
C22A H22B 0.9900
C22B N6 1.41(2)
C22B C23B 1.475(16)
C22B H22C 0.9900
C22B H22D 0.9900
C23A H23A 0.9800
C23A H23B 0.9800
C23A H23C 0.9800
C23B H23D 0.9800
C23B H23E 0.9800
C23B H23F 0.9800
C24A N7 1.401(17)
C24A H24A 0.9900
C24A H24B 0.9900
C24B N7 1.585(10)
C24B H24C 0.9900
C24B H24D 0.9900
C25A C26 1.35(2)
C25A N7 1.72(2)
C25A H25A 0.9900
C25A H25B 0.9900
C25B N7 1.382(10)
C25B C26 1.613(14)
C25B H25C 0.9900
C25B H25D 0.9900
C26 N8 1.322(10)
C26 N9 1.361(10)
C27 C32 1.377(13)
C27 C28 1.392(13)
C27 N8 1.397(10)
C28 C29 1.385(12)
C28 H28 0.9500
C29 C30 1.372(12)
C29 H29 0.9500
C30 C31 1.350(13)
C30 H30 0.9500
C31 C32 1.426(12)
C31 H31 0.9500
C32 N9 1.374(12)
C33A N9 1.478(16)
C33A C34A 1.478(18)
C33A H33A 0.9900
C33A H33B 0.9900
C33B C34B 1.483(15)
C33B N9 1.498(12)
C33B H33C 0.9900
C33B H33D 0.9900
C34A H34A 0.9800
C34A H34B 0.9800
C34A H34C 0.9800
C34B H34D 0.9800
C34B H34E 0.9800
C34B H34F 0.9800
C35 N7 1.440(8)
C35 C36 1.491(8)
C35 H35A 0.9900
C35 H35B 0.9900
C36 N10 1.318(6)
C36 N11 1.355(7)
C37 N10 1.388(6)
C37 C38 1.393(7)
C37 C42 1.396(7)
C38 C39 1.379(7)
C38 H38 0.9500
C39 C40 1.402(8)
C39 H39 0.9500
C40 C41 1.372(8)
C40 H40 0.9500
C41 C42 1.395(8)
C41 H41 0.9500
C42 N11 1.390(7)
C43 N11 1.480(7)
C43 C44 1.487(10)
C43 H43A 0.9900
C43 H43B 0.9900
C44 H44A 0.9800
C44 H44B 0.9800
C44 H44C 0.9800
N1 Fe1 2.058(5)
N1 H1 0.74(6)
N2 Fe1 2.348(5)
N3 Fe1 2.086(4)
N5 Fe1 2.096(5)
N7 Fe2 2.327(5)
N8 Fe2 2.061(6)
N10 Fe2 2.068(4)
O1 Fe2 1.993(4)
O1 Fe1 2.004(4)
O2A Fe2 2.065(12)
O2B Fe2 2.066(10)
B2B F6B 1.20(3)
B2B F8B 1.29(5)
B2B F5B 1.44(2)
B2B F7B 1.49(4)
B2A F7A 1.274(13)
B2A F6A 1.363(17)
B2A F8A 1.392(18)
B2A F5A 1.445(14)
C45 N49B 1.21(6)
C45 O3 1.215(9)
C45 N49A 1.36(3)
C45 H45 0.9500
C45 H45A 0.9500
C46A N49A 1.41(3)
C46A H46A 0.9800
C46A H46B 0.9800
C46A H46C 0.9800
C46B N49B 1.47(7)
C46B H46D 0.9800
C46B H46E 0.9800
C46B H46F 0.9800
C47A N49A 1.43(3)
C47A H47A 0.9800
C47A H47B 0.9800
C47A H47C 0.9800
C47B N49B 1.50(6)
C47B H47D 0.9800
C47B H47E 0.9800
C47B H47F 0.9800
B1B F4B 1.386(14)
B1B F3B 1.387(13)
B1B F1B 1.390(14)
B1B F2B 1.392(15)
B1A F4A 1.381(10)
B1A F3A 1.384(10)
B1A F2A 1.394(10)
B1A F1A 1.401(10)

loop_
_geom_torsion_atom_site_label_1
_geom_torsion_atom_site_label_2
_geom_torsion_atom_site_label_3
_geom_torsion_atom_site_label_4
_geom_torsion
C7 C1C C4 C10 1.6(9)
N4 C1C C4 C10 -175.2(6)
O1 C3 C4A N2 43.1(12)
C24B C3 C4A N2 -132.1(8)
C4B C3 C4A N2 -46.5(8)
C24A C3 C4A N2 176.1(9)
O1 C3 C4B N2 -48.9(8)
C4A C3 C4B N2 64.0(10)
C24B C3 C4B N2 -177.0(6)
C24A C3 C4B N2 135.0(11)
N2 C5 C6 N3 -14.4(9)
N2 C5 C6 N4 165.3(6)
C4 C1C C7 C8 -1.6(8)
N4 C1C C7 C8 176.0(5)
C4 C1C C7 N3 -178.8(5)
N4 C1C C7 N3 -1.2(6)
C1C C7 C8 C9 0.8(8)
N3 C7 C8 C9 177.3(5)
C7 C8 C9 C10 -0.2(9)
C1C C4 C10 C9 -1.0(10)
C8 C9 C10 C4 0.3(10)
N2 C14A C15A N5 33.9(11)
N2 C14A C15A N6 -177.3(7)
N5 C16 C17 C18 176.8(7)
C21 C16 C17 C18 -3.9(10)
C16 C17 C18 C19 -1.5(12)
C17 C18 C19 C20 5.4(14)
C18 C19 C20 C21 -3.4(14)
C17 C16 C21 N6 -174.7(7)
N5 C16 C21 N6 4.7(8)
C17 C16 C21 C20 5.9(11)
N5 C16 C21 C20 -174.6(7)
C19 C20 C21 N6 178.8(9)
C19 C20 C21 C16 -2.1(12)
O1 C3 C24A N7 -47.8(13)
C4A C3 C24A N7 175.6(11)
C24B C3 C24A N7 57.0(10)
C4B C3 C24A N7 128.2(10)
O1 C3 C24B N7 52.0(7)
C4A C3 C24B N7 -132.5(10)
C4B C3 C24B N7 176.8(5)
C24A C3 C24B N7 -45.8(9)
N7 C25A C26 N8 -56.8(15)
N7 C25A C26 N9 161.3(9)
N7 C25A C26 C25B 50.9(10)
N7 C25B C26 N8 18.5(11)
N7 C25B C26 C25A -78.5(14)
N7 C25B C26 N9 -173.9(7)
C32 C27 C28 C29 -2.6(12)
N8 C27 C28 C29 174.1(7)
C27 C28 C29 C30 0.1(11)
C28 C29 C30 C31 2.3(12)
C29 C30 C31 C32 -2.1(12)
C28 C27 C32 N9 178.9(7)
N8 C27 C32 N9 1.6(9)
C28 C27 C32 C31 2.8(12)
N8 C27 C32 C31 -174.5(6)
C30 C31 C32 N9 -175.4(8)
C30 C31 C32 C27 -0.5(11)
N7 C35 C36 N10 2.5(10)
N7 C35 C36 N11 179.4(6)
N10 C37 C38 C39 179.1(5)
C42 C37 C38 C39 -0.4(8)
C37 C38 C39 C40 0.4(8)
C38 C39 C40 C41 0.7(9)
C39 C40 C41 C42 -1.9(8)
C40 C41 C42 N11 -177.5(6)
C40 C41 C42 C37 1.9(8)
N10 C37 C42 N11 -0.9(6)
C38 C37 C42 N11 178.7(5)
N10 C37 C42 C41 179.5(5)
C38 C37 C42 C41 -0.9(8)
O2A C1 N1 Fe1 -18.9(17)
O2B C1 N1 Fe1 5.6(17)
C2 C1 N1 Fe1 174.4(5)
C3 C4B N2 C5 -85.0(8)
C3 C4B N2 C14A 147.1(8)
C3 C4B N2 C14B 153.4(6)
C3 C4B N2 C4A -54.2(8)
C3 C4B N2 Fe1 38.4(7)
C6 C5 N2 C4B 140.7(6)
C6 C5 N2 C14A -123.8(10)
C6 C5 N2 C14B -92.8(8)
C6 C5 N2 C4A 119.7(8)
C6 C5 N2 Fe1 20.4(7)
C15A C14A N2 C4B -133.1(9)
C15A C14A N2 C5 108.6(9)
C15A C14A N2 C14B 56.2(8)
C15A C14A N2 C4A -149.2(7)
C15A C14A N2 Fe1 -35.2(9)
C3 C4A N2 C4B 55.3(8)
C3 C4A N2 C5 -150.7(10)
C3 C4A N2 C14A 77.8(11)
C3 C4A N2 C14B 108.4(13)
C3 C4A N2 Fe1 -42.1(10)
N4 C6 N3 C7 -0.6(6)
C5 C6 N3 C7 179.1(6)
N4 C6 N3 Fe1 178.7(4)
C5 C6 N3 Fe1 -1.6(8)
C8 C7 N3 C6 -175.7(6)
C1C C7 N3 C6 1.1(6)
C8 C7 N3 Fe1 5.2(9)
C1C C7 N3 Fe1 -178.0(4)
N3 C6 N4 C1C -0.1(6)
C5 C6 N4 C1C -179.8(6)
N3 C6 N4 C12 178.5(6)
C5 C6 N4 C12 -1.2(10)
C7 C1C N4 C6 0.8(6)
C4 C1C N4 C6 178.0(6)
C7 C1C N4 C12 -177.8(6)
C4 C1C N4 C12 -0.6(11)
C13A C12 N4 C6 102.3(11)
C13B C12 N4 C6 -75.1(11)
C13A C12 N4 C1C -79.4(11)
C13B C12 N4 C1C 103.3(11)
N6 C15A N5 C16 3.1(8)
C14A C15A N5 C16 153.3(7)
N6 C15A N5 Fe1 -163.1(5)
C14A C15A N5 Fe1 -12.8(9)
C17 C16 N5 C15A 174.6(7)
C21 C16 N5 C15A -4.8(7)
C17 C16 N5 Fe1 -22.7(11)
C21 C16 N5 Fe1 157.9(5)
C16 C21 N6 C15A -2.8(8)
C20 C21 N6 C15A 176.4(9)
C16 C21 N6 C22B 178.5(10)
C20 C21 N6 C22B -2.3(16)
C16 C21 N6 C22A 168.7(19)
C20 C21 N6 C22A -12(2)
N5 C15A N6 C21 -0.2(9)
C14A C15A N6 C21 -151.1(8)
N5 C15A N6 C22B 178.3(12)
C14A C15A N6 C22B 27.4(15)
N5 C15A N6 C22A -173.0(18)
C14A C15A N6 C22A 36.1(19)
C23B C22B N6 C21 83(2)
C23B C22B N6 C15A -95.8(18)
C23B C22B N6 C22A -127(12)
C23A C22A N6 C21 99(3)
C23A C22A N6 C15A -90(3)
C23A C22A N6 C22B 63(9)
C26 C25B N7 C24A -119.6(10)
C26 C25B N7 C35 106.2(8)
C26 C25B N7 C24B -137.2(6)
C26 C25B N7 C25A 54.9(12)
C26 C25B N7 Fe2 -26.4(8)
C3 C24A N7 C25B 151.8(13)
C3 C24A N7 C35 -97.8(13)
C3 C24A N7 C24B -50.6(8)
C3 C24A N7 C25A 148.3(11)
C3 C24A N7 Fe2 42.3(11)
C36 C35 N7 C25B -134.9(7)
C36 C35 N7 C24A 135.6(11)
C36 C35 N7 C24B 102.3(7)
C36 C35 N7 C25A -106.9(9)
C36 C35 N7 Fe2 -1.9(8)
C3 C24B N7 C25B 74.6(7)
C3 C24B N7 C24A 52.3(9)
C3 C24B N7 C35 -157.4(5)
C3 C24B N7 C25A 88.2(15)
C3 C24B N7 Fe2 -43.9(6)
C26 C25A N7 C25B -73.4(13)
C26 C25A N7 C24A -68.0(14)
C26 C25A N7 C35 149.5(11)
C26 C25A N7 C24B -94.5(16)
C26 C25A N7 Fe2 36.9(12)
C25A C26 N8 C27 -145.4(13)
N9 C26 N8 C27 -0.6(9)
C25B C26 N8 C27 168.6(7)
C25A C26 N8 Fe2 47.8(14)
N9 C26 N8 Fe2 -167.4(5)
C25B C26 N8 Fe2 1.7(10)
C32 C27 N8 C26 -0.6(9)
C28 C27 N8 C26 -177.7(8)
C32 C27 N8 Fe2 162.0(6)
C28 C27 N8 Fe2 -15.1(13)
N8 C26 N9 C32 1.6(10)
C25A C26 N9 C32 146.2(13)
C25B C26 N9 C32 -167.3(8)
N8 C26 N9 C33A -163(2)
C25A C26 N9 C33A -18(3)
C25B C26 N9 C33A 28(2)
N8 C26 N9 C33B 172.5(10)
C25A C26 N9 C33B -42.9(17)
C25B C26 N9 C33B 3.6(14)
C27 C32 N9 C26 -1.9(9)
C31 C32 N9 C26 173.5(8)
C27 C32 N9 C33A 166.2(18)
C31 C32 N9 C33A -18(2)
C27 C32 N9 C33B -171.7(11)
C31 C32 N9 C33B 3.7(17)
C34A C33A N9 C26 -92(3)
C34A C33A N9 C32 105(3)
C34A C33A N9 C33B -30(5)
C34B C33B N9 C26 -88.2(16)
C34B C33B N9 C32 80.4(16)
C34B C33B N9 C33A 138(7)
N11 C36 N10 C37 0.1(6)
C35 C36 N10 C37 177.3(6)
N11 C36 N10 Fe2 -179.0(4)
C35 C36 N10 Fe2 -1.7(8)
C38 C37 N10 C36 -179.0(5)
C42 C37 N10 C36 0.5(6)
C38 C37 N10 Fe2 -0.3(9)
C42 C37 N10 Fe2 179.3(4)
N10 C36 N11 C42 -0.7(7)
C35 C36 N11 C42 -177.8(6)
N10 C36 N11 C43 176.2(5)
C35 C36 N11 C43 -0.9(10)
C41 C42 N11 C36 -179.6(6)
C37 C42 N11 C36 0.9(6)
C41 C42 N11 C43 3.5(10)
C37 C42 N11 C43 -176.0(5)
C44 C43 N11 C36 90.5(8)
C44 C43 N11 C42 -93.2(8)
C4A C3 O1 Fe2 155.0(9)
C24B C3 O1 Fe2 -29.3(6)
C4B C3 O1 Fe2 -154.2(4)
C24A C3 O1 Fe2 23.0(8)
C4A C3 O1 Fe1 -18.7(10)
C24B C3 O1 Fe1 157.0(5)
C4B C3 O1 Fe1 32.1(6)
C24A C3 O1 Fe1 -150.7(8)
O2B C1 O2A Fe2 -74(4)
N1 C1 O2A Fe2 17(3)
C2 C1 O2A Fe2 -175.4(16)
O2A C1 O2B Fe2 73(4)
N1 C1 O2B Fe2 -31(3)
C2 C1 O2B Fe2 159.3(16)
C3 O1 Fe1 N1 173.2(4)
Fe2 O1 Fe1 N1 0.3(3)
C3 O1 Fe1 N3 54.9(4)
Fe2 O1 Fe1 N3 -118.0(2)
C3 O1 Fe1 N5 -76.9(4)
Fe2 O1 Fe1 N5 110.2(3)
C3 O1 Fe1 N2 -8.9(4)
Fe2 O1 Fe1 N2 178.3(3)
C1 N1 Fe1 O1 8.9(6)
C1 N1 Fe1 N3 139.9(6)
C1 N1 Fe1 N5 -111.1(6)
C1 N1 Fe1 N2 -18(3)
C6 N3 Fe1 O1 -55.1(4)
C7 N3 Fe1 O1 123.9(5)
C6 N3 Fe1 N1 -168.3(4)
C7 N3 Fe1 N1 10.8(5)
C6 N3 Fe1 N5 81.8(4)
C7 N3 Fe1 N5 -99.1(5)
C6 N3 Fe1 N2 10.0(4)
C7 N3 Fe1 N2 -170.9(5)
C15A N5 Fe1 O1 63.1(5)
C16 N5 Fe1 O1 -97.8(6)
C15A N5 Fe1 N1 168.9(5)
C16 N5 Fe1 N1 7.9(7)
C15A N5 Fe1 N3 -78.3(5)
C16 N5 Fe1 N3 120.8(6)
C15A N5 Fe1 N2 -6.6(5)
C16 N5 Fe1 N2 -167.6(7)
C4B N2 Fe1 O1 -17.2(4)
C5 N2 Fe1 O1 114.0(5)
C14A N2 Fe1 O1 -94.4(7)
C14B N2 Fe1 O1 -136.0(6)
C4A N2 Fe1 O1 27.9(6)
C4B N2 Fe1 N1 10(3)
C5 N2 Fe1 N1 141(3)
C14A N2 Fe1 N1 -67(3)
C14B N2 Fe1 N1 -109(3)
C4A N2 Fe1 N1 55(3)
C4B N2 Fe1 N3 -148.3(5)
C5 N2 Fe1 N3 -17.1(5)
C14A N2 Fe1 N3 134.5(7)
C14B N2 Fe1 N3 92.9(6)
C4A N2 Fe1 N3 -103.2(6)
C4B N2 Fe1 N5 104.2(5)
C5 N2 Fe1 N5 -124.5(5)
C14A N2 Fe1 N5 27.0(7)
C14B N2 Fe1 N5 -14.6(6)
C4A N2 Fe1 N5 149.3(6)
C3 O1 Fe2 N8 -71.1(4)
Fe1 O1 Fe2 N8 101.9(3)
C3 O1 Fe2 O2A -174.1(8)
Fe1 O1 Fe2 O2A -1.1(8)
C3 O1 Fe2 O2B 174.2(8)
Fe1 O1 Fe2 O2B -12.8(7)
C3 O1 Fe2 N10 67.8(4)
Fe1 O1 Fe2 N10 -119.2(2)
C3 O1 Fe2 N7 0.1(4)
Fe1 O1 Fe2 N7 173.1(3)
C26 N8 Fe2 O1 61.0(5)
C27 N8 Fe2 O1 -100.5(7)
C26 N8 Fe2 O2A 166.2(8)
C27 N8 Fe2 O2A 4.7(9)
C26 N8 Fe2 O2B 169.6(6)
C27 N8 Fe2 O2B 8.1(8)
C26 N8 Fe2 N10 -83.5(5)
C27 N8 Fe2 N10 115.0(7)
C26 N8 Fe2 N7 -12.5(5)
C27 N8 Fe2 N7 -174.0(7)
C1 O2A Fe2 O1 -6(2)
C1 O2A Fe2 N8 -123(2)
C1 O2A Fe2 O2B 73(4)
C1 O2A Fe2 N10 124(2)
C1 O2A Fe2 N7 -111(5)
C1 O2B Fe2 O1 32(2)
C1 O2B Fe2 N8 -88(2)
C1 O2B Fe2 O2A -71(4)
C1 O2B Fe2 N10 158(2)
C1 O2B Fe2 N7 113(4)
C36 N10 Fe2 O1 -69.3(4)
C37 N10 Fe2 O1 112.1(5)
C36 N10 Fe2 N8 71.4(4)
C37 N10 Fe2 N8 -107.2(5)
C36 N10 Fe2 O2A 175.4(7)
C37 N10 Fe2 O2A -3.2(8)
C36 N10 Fe2 O2B -175.4(8)
C37 N10 Fe2 O2B 6.0(9)
C36 N10 Fe2 N7 0.4(4)
C37 N10 Fe2 N7 -178.3(5)
C25B N7 Fe2 O1 -94.5(6)
C24A N7 Fe2 O1 -24.1(7)
C35 N7 Fe2 O1 128.8(5)
C24B N7 Fe2 O1 24.1(4)
C25A N7 Fe2 O1 -131.9(7)
C25B N7 Fe2 N8 23.8(6)
C24A N7 Fe2 N8 94.2(7)
C35 N7 Fe2 N8 -113.0(5)
C24B N7 Fe2 N8 142.4(4)
C25A N7 Fe2 N8 -13.6(7)
C25B N7 Fe2 O2A 11(5)
C24A N7 Fe2 O2A 81(5)
C35 N7 Fe2 O2A -126(5)
C24B N7 Fe2 O2A 130(5)
C25A N7 Fe2 O2A -26(5)
C25B N7 Fe2 O2B -177(4)
C24A N7 Fe2 O2B -106(4)
C35 N7 Fe2 O2B 47(5)
C24B N7 Fe2 O2B -58(4)
C25A N7 Fe2 O2B 146(4)
C25B N7 Fe2 N10 137.7(6)
C24A N7 Fe2 N10 -151.9(8)
C35 N7 Fe2 N10 1.0(5)
C24B N7 Fe2 N10 -103.7(4)
C25A N7 Fe2 N10 100.3(7)
N49B C45 N49A C46A -98(15)
O3 C45 N49A C46A 4(2)
N49B C45 N49A C47A 90(14)
O3 C45 N49A C47A -168.8(12)
O3 C45 N49B C46B 5(5)
N49A C45 N49B C46B 95(14)
O3 C45 N49B C47B 156(3)
N49A C45 N49B C47B -114(16)
